data_1552984
loop_
_publ_author_name
'Zheng, Bo'
'Klautzsch, Fabian'
'Xue, Min'
'Huang, Feihe'
'Schalley, Christoph A.'

_publ_section_title
;
 Self-sorting of crown ether/secondary ammonium ion hetero-[c2]daisy chain
 pseudorotaxanes
;
_journal_issue 5
_journal_name_full 'Org. Chem. Front.'
_journal_page_first 532
_journal_paper_doi 10.1039/C4QO00064A
_journal_volume 1
_journal_year 2014
_chemical_formula_moiety 'C39 H46 N O10, F6 P'
_chemical_formula_sum 'C39 H46 F6 N O10 P'
_chemical_formula_weight 833.73
_space_group_IT_number 14
_space_group_name_Hall '-P 2ybc'
_space_group_name_H-M_alt 'P 1 21/c 1'
_symmetry_cell_setting monoclinic
_symmetry_space_group_name_Hall '-P 2ybc'
_symmetry_space_group_name_H-M 'P 1 21/c 1'
_atom_sites_solution_hydrogens geom
_atom_sites_solution_primary direct
_atom_sites_solution_secondary difmap
_audit_creation_method SHELXL-97
_cell_angle_alpha 90.00
_cell_angle_beta 113.902(3)
_cell_angle_gamma 90.00
_cell_formula_units_Z 8
_cell_length_a 10.4663(3)
_cell_length_b 42.4866(16)
_cell_length_c 25.4339(9)
_cell_measurement_reflns_used 9106
_cell_measurement_temperature 140(2)
_cell_measurement_theta_max 67.4873
_cell_measurement_theta_min 2.8151
_cell_volume 10339.9(7)
_computing_cell_refinement 'CrysAlis PRO (Agilent Technologies, 2011)'
_computing_data_collection 'CrysAlis PRO'
_computing_data_reduction 'CrysAlis PRO'
_computing_molecular_graphics 'OLEX2 (Dolomanov et al., 2009)'
_computing_publication_material OLEX2
_computing_structure_refinement 'SHELXL-97 (Sheldrick, 2008)'
_computing_structure_solution 'SHELXS-97 (Sheldrick, 2008)'
_diffrn_ambient_temperature 140(2)
_diffrn_detector_area_resol_mean 10.3592
_diffrn_measured_fraction_theta_full 0.932
_diffrn_measured_fraction_theta_max 0.932
_diffrn_measurement_device_type 'Xcalibur, Atlas, Gemini ultra'
_diffrn_measurement_method '\w scans'
_diffrn_radiation_monochromator graphite
_diffrn_radiation_source 'fine-focus sealed tube'
_diffrn_radiation_type CuK\a
_diffrn_radiation_wavelength 1.54184
_diffrn_reflns_av_R_equivalents 0.1076
_diffrn_reflns_av_sigmaI/netI 0.1127
_diffrn_reflns_limit_h_max 11
_diffrn_reflns_limit_h_min -9
_diffrn_reflns_limit_k_max 47
_diffrn_reflns_limit_k_min -43
_diffrn_reflns_limit_l_max 25
_diffrn_reflns_limit_l_min -28
_diffrn_reflns_number 36086
_diffrn_reflns_theta_full 58.93
_diffrn_reflns_theta_max 58.93
_diffrn_reflns_theta_min 2.82
_exptl_absorpt_coefficient_mu 1.054
_exptl_absorpt_correction_T_max 0.7937
_exptl_absorpt_correction_T_min 0.7292
_exptl_absorpt_correction_type multi-scan
_exptl_absorpt_process_details
;
CrysAlis PRO (Agilent Technologies, 2011) 
;
_exptl_crystal_colour colorless
_exptl_crystal_density_diffrn 1.070
_exptl_crystal_density_method 'not measured'
_exptl_crystal_description block
_exptl_crystal_F_000 3480
_exptl_crystal_size_max 0.32
_exptl_crystal_size_mid 0.30
_exptl_crystal_size_min 0.23
_platon_squeeze_details
;
;
_refine_diff_density_max 1.172
_refine_diff_density_min -0.505
_refine_diff_density_rms 0.118
_refine_ls_extinction_method none
_refine_ls_goodness_of_fit_ref 1.348
_refine_ls_hydrogen_treatment mixed
_refine_ls_matrix_type full
_refine_ls_number_parameters 1040
_refine_ls_number_reflns 13857
_refine_ls_number_restraints 126
_refine_ls_restrained_S_all 1.342
_refine_ls_R_factor_all 0.1859
_refine_ls_R_factor_gt 0.1501
_refine_ls_shift/su_max 0.063
_refine_ls_shift/su_mean 0.008
_refine_ls_structure_factor_coef Fsqd
_refine_ls_weighting_details 'calc w=1/[\s^2^(Fo^2^)+(0.2000P)^2^+0.0000P] where P=(Fo^2^+2Fc^2^)/3'
_refine_ls_weighting_scheme calc
_refine_ls_wR_factor_gt 0.3841
_refine_ls_wR_factor_ref 0.4125
_reflns_number_gt 8431
_reflns_number_total 13857
_reflns_threshold_expression >2sigma(I)
_cod_data_source_file c4qo00064a2.cif
_cod_data_source_block 130301_zb_188
_cod_depositor_comments
;

2022-11-30
Z value and formula fixed to values more according to usual
chemical conventions.                 miguel
;
_cod_original_formula_sum 'C78 H90 F12 N2 O20 P2'
_cod_original_formula_weight 1665.46
_cod_original_formula_moiety
;
C39 H46 N O10, C39 H44 N O10, 2(F6 P) 
;
_cod_original_formula_units_Z 4
_cod_original_cell_volume 10339.9(6)
_cod_original_sg_symbol_H-M 'P 21/c'
_cod_database_code 1552984

loop_
_symmetry_equiv_pos_as_xyz
'x, y, z'
'-x, y+1/2, -z+1/2'
'-x, -y, -z'
'x, -y-1/2, z-1/2'

loop_
_atom_site_label
_atom_site_type_symbol
_atom_site_fract_x
_atom_site_fract_y
_atom_site_fract_z
_atom_site_U_iso_or_equiv
_atom_site_adp_type
_atom_site_occupancy
_atom_site_symmetry_multiplicity
_atom_site_calc_flag
_atom_site_refinement_flags
_atom_site_disorder_assembly
_atom_site_disorder_group
P1 P 0.88701(19) 0.18882(5) 0.96862(9) 0.0457(5) Uani 1 1 d . . .
P2 P 0.3806(2) 0.12599(6) 0.46807(9) 0.0522(6) Uani 1 1 d . . .
F1 F 0.8701(5) 0.16610(15) 1.0154(2) 0.0702(15) Uani 1 1 d . . .
F2 F 0.7489(5) 0.20773(14) 0.9640(2) 0.0633(14) Uani 1 1 d . . .
F3 F 0.9002(6) 0.21081(15) 0.9198(3) 0.0821(18) Uani 1 1 d . . .
F4 F 1.0238(5) 0.16985(14) 0.9720(3) 0.0729(15) Uani 1 1 d . . .
F5 F 0.7892(5) 0.16484(16) 0.9198(2) 0.0784(17) Uani 1 1 d . . .
F6 F 0.9858(5) 0.21125(14) 1.0182(3) 0.0754(16) Uani 1 1 d . . .
F7 F 0.2485(6) 0.14290(16) 0.4685(3) 0.0834(18) Uani 1 1 d . . .
F8 F 0.3761(7) 0.10135(15) 0.5167(3) 0.0822(16) Uani 1 1 d . . .
F9 F 0.5077(6) 0.10725(19) 0.4671(3) 0.092(2) Uani 1 1 d . . .
F10 F 0.3876(5) 0.15025(14) 0.4211(2) 0.0684(14) Uani 1 1 d . . .
F11 F 0.2864(7) 0.10421(14) 0.4161(2) 0.0867(19) Uani 1 1 d . . .
F12 F 0.4773(6) 0.14785(16) 0.5187(2) 0.0762(16) Uani 1 1 d . . .
O1 O 0.1275(5) -0.19581(14) 0.8294(2) 0.0498(13) Uani 1 1 d . . .
O2 O 0.4196(6) -0.20028(17) 0.9018(3) 0.0628(17) Uani 1 1 d . . .
O3 O 0.6308(5) -0.18794(16) 0.8637(2) 0.0567(15) Uani 1 1 d . . .
O4 O 0.7607(6) -0.14361(12) 0.8168(2) 0.0483(13) Uani 1 1 d . . .
O5 O 0.6319(5) -0.10466(12) 0.7382(3) 0.0475(13) Uani 1 1 d . . .
O6 O 0.3330(6) -0.10168(12) 0.6635(2) 0.0493(14) Uani 1 1 d . . .
O7 O 0.1162(5) -0.11428(13) 0.6941(2) 0.0491(13) Uani 1 1 d . . .
O8 O -0.0134(5) -0.16128(12) 0.7426(2) 0.0443(12) Uani 1 1 d . . .
O9 O 1.1507(6) -0.02282(16) 0.8475(3) 0.079(2) Uani 1 1 d . . .
O10 O 0.9468(6) -0.00745(14) 0.7778(3) 0.0680(18) Uani 1 1 d . . .
O11 O 1.4325(5) 0.15167(12) 0.6816(2) 0.0462(13) Uani 1 1 d . . .
O12 O 1.2103(5) 0.10422(13) 0.6314(2) 0.0457(13) Uani 1 1 d . . .
O13 O 0.9305(5) 0.09571(13) 0.5976(2) 0.0479(13) Uani 1 1 d . . .
O14 O 0.7732(5) 0.09718(12) 0.6671(2) 0.0451(12) Uani 1 1 d . . .
O15 O 0.8045(5) 0.13459(11) 0.7510(2) 0.0437(12) Uani 1 1 d . A .
O16 O 1.0320(5) 0.17861(16) 0.8003(3) 0.0593(14) Uani 1 1 d U . .
O17 O 1.3198(9) 0.1906(3) 0.8422(4) 0.0598(17) Uani 0.627(10) 1 d PU A 1
O18 O 1.4631(6) 0.18651(15) 0.7690(3) 0.0570(15) Uani 1 1 d . A .
O19 O 0.5753(7) -0.00576(14) 0.7182(3) 0.0598(15) Uani 1 1 d . . .
O20 O 0.5626(8) 0.00831(15) 0.8008(3) 0.0674(17) Uani 1 1 d . . .
N1 N 1.0654(6) 0.12903(14) 0.7089(3) 0.0439(15) Uani 1 1 d . . .
H1A H 1.0349 0.1180 0.6749 0.053 Uiso 1 1 calc R . .
H1B H 0.9896 0.1326 0.7178 0.053 Uiso 1 1 calc R . .
N2 N 0.4027(7) -0.13427(16) 0.7726(3) 0.0486(16) Uani 1 1 d . . .
H2A H 0.3564 -0.1240 0.7383 0.058 Uiso 1 1 calc R . .
H2B H 0.4952 -0.1362 0.7787 0.058 Uiso 1 1 calc R . .
C1 C -0.0678(8) -0.19113(19) 0.7397(3) 0.0408(17) Uani 1 1 d . . .
C2 C -0.1877(9) -0.2026(2) 0.6972(4) 0.058(2) Uani 1 1 d . . .
H2 H -0.2423 -0.1894 0.6661 0.070 Uiso 1 1 calc R . .
C3 C -0.2287(11) -0.2327(2) 0.6994(4) 0.070(3) Uani 1 1 d . . .
H3 H -0.3093 -0.2408 0.6688 0.085 Uiso 1 1 calc R . .
C4 C -0.1543(10) -0.2516(2) 0.7457(5) 0.067(3) Uani 1 1 d . . .
H4 H -0.1843 -0.2724 0.7482 0.080 Uiso 1 1 calc R . .
C5 C -0.0334(9) -0.2394(2) 0.7892(4) 0.056(2) Uani 1 1 d . . .
H5 H 0.0195 -0.2524 0.8210 0.068 Uiso 1 1 calc R . .
C6 C 0.0090(7) -0.2107(2) 0.7872(3) 0.0434(19) Uani 1 1 d . . .
C7 C 0.1911(9) -0.2125(3) 0.8836(4) 0.063(3) Uani 1 1 d . . .
H7A H 0.1230 -0.2149 0.9012 0.076 Uiso 1 1 calc R . .
H7B H 0.2209 -0.2338 0.8771 0.076 Uiso 1 1 calc R . .
C8 C 0.3099(8) -0.1948(3) 0.9209(4) 0.058(2) Uani 1 1 d . . .
H8A H 0.3391 -0.2018 0.9613 0.069 Uiso 1 1 calc R . .
H8B H 0.2868 -0.1721 0.9187 0.069 Uiso 1 1 calc R . .
C9 C 0.5507(8) -0.1878(2) 0.9386(4) 0.060(2) Uani 1 1 d . . .
H9A H 0.5723 -0.1945 0.9786 0.072 Uiso 1 1 calc R . .
H9B H 0.5452 -0.1645 0.9374 0.072 Uiso 1 1 calc R . .
C10 C 0.6610(10) -0.1976(3) 0.9230(4) 0.069(3) Uani 1 1 d . . .
H10A H 0.6709 -0.2208 0.9262 0.083 Uiso 1 1 calc R . .
H10B H 0.7502 -0.1881 0.9495 0.083 Uiso 1 1 calc R . .
C11 C 0.7413(8) -0.19528(18) 0.8489(4) 0.051(2) Uani 1 1 d . . .
C12 C 0.8380(8) -0.16766(19) 0.8581(4) 0.0473(18) Uani 1 1 d . . .
H12A H 0.8681 -0.1595 0.8979 0.057 Uiso 1 1 calc R . .
H12B H 0.9220 -0.1740 0.8521 0.057 Uiso 1 1 calc R . .
C13 C 0.8313(8) -0.11633(19) 0.8205(4) 0.0465(19) Uani 1 1 d . . .
C14 C 0.9650(9) -0.11027(19) 0.8606(4) 0.055(2) Uani 1 1 d . . .
H14 H 1.0126 -0.1252 0.8897 0.066 Uiso 1 1 calc R . .
C15 C 1.0295(9) -0.0819(2) 0.8578(4) 0.056(2) Uani 1 1 d . . .
H15 H 1.1226 -0.0777 0.8842 0.067 Uiso 1 1 calc R . .
C16 C 0.9546(8) -0.05918(18) 0.8152(4) 0.0453(18) Uani 1 1 d . . .
C17 C 0.8216(9) -0.0663(2) 0.7739(4) 0.055(2) Uani 1 1 d . . .
H17 H 0.7732 -0.0517 0.7442 0.066 Uiso 1 1 calc R . .
C18 C 0.7608(8) -0.09474(18) 0.7767(4) 0.0457(19) Uani 1 1 d . . .
C19 C 0.5629(9) -0.0852(2) 0.6864(4) 0.0507(19) Uani 1 1 d . . .
H19A H 0.5313 -0.0651 0.6967 0.061 Uiso 1 1 calc R . .
H19B H 0.6294 -0.0804 0.6687 0.061 Uiso 1 1 calc R . .
C20 C 0.4443(7) -0.1024(2) 0.6461(3) 0.0455(19) Uani 1 1 d . . .
H20A H 0.4142 -0.0930 0.6073 0.055 Uiso 1 1 calc R . .
H20B H 0.4716 -0.1245 0.6438 0.055 Uiso 1 1 calc R . .
C21 C 0.2112(8) -0.1171(2) 0.6236(4) 0.0507(19) Uani 1 1 d . . .
H21A H 0.2226 -0.1402 0.6277 0.061 Uiso 1 1 calc R . .
H21B H 0.1954 -0.1112 0.5838 0.061 Uiso 1 1 calc R . .
C22 C 0.0876(8) -0.1066(2) 0.6366(4) 0.055(2) Uani 1 1 d . . .
H22A H 0.0736 -0.0836 0.6307 0.065 Uiso 1 1 calc R . .
H22B H 0.0014 -0.1173 0.6105 0.065 Uiso 1 1 calc R . .
C23 C -0.0056(7) -0.11182(19) 0.7068(3) 0.0448(18) Uani 1 1 d . . .
H23A H -0.0648 -0.0945 0.6834 0.054 Uiso 1 1 calc R . .
H23B H 0.0252 -0.1058 0.7477 0.054 Uiso 1 1 calc R . .
C24 C -0.0926(7) -0.1406(2) 0.6964(4) 0.0480(19) Uani 1 1 d . . .
H24A H -0.1844 -0.1357 0.6971 0.058 Uiso 1 1 calc R . .
H24B H -0.1079 -0.1501 0.6588 0.058 Uiso 1 1 calc R . .
C25 C 1.0236(12) -0.0281(3) 0.8161(6) 0.079(3) Uani 1 1 d . . .
C26 C 1.0059(9) 0.0206(2) 0.7748(4) 0.054(2) Uani 1 1 d . . .
C27 C 1.0365(10) 0.0253(2) 0.7304(5) 0.069(3) Uani 1 1 d . . .
H27 H 1.0181 0.0096 0.7017 0.083 Uiso 1 1 calc R . .
C28 C 1.1003(10) 0.0556(2) 0.7260(5) 0.061(2) Uani 1 1 d . . .
H28 H 1.1333 0.0585 0.6966 0.074 Uiso 1 1 calc R . .
C29 C 1.1118(7) 0.07855(19) 0.7625(4) 0.0465(19) Uani 1 1 d . . .
C30 C 1.0788(11) 0.0734(2) 0.8094(5) 0.068(3) Uani 1 1 d . . .
H30 H 1.0940 0.0893 0.8375 0.081 Uiso 1 1 calc R . .
C31 C 1.0219(9) 0.0438(2) 0.8144(5) 0.059(2) Uani 1 1 d . . .
H31 H 0.9948 0.0401 0.8453 0.071 Uiso 1 1 calc R . .
C32 C 1.1741(8) 0.10934(18) 0.7567(3) 0.0450(18) Uani 1 1 d . . .
H32A H 1.2560 0.1056 0.7474 0.054 Uiso 1 1 calc R . .
H32B H 1.2061 0.1209 0.7935 0.054 Uiso 1 1 calc R . .
C33 C 1.1243(8) 0.15953(18) 0.7017(3) 0.0466(19) Uani 1 1 d . . .
H33A H 1.2160 0.1559 0.7000 0.056 Uiso 1 1 calc R . .
H33B H 1.1400 0.1730 0.7356 0.056 Uiso 1 1 calc R . .
C34 C 1.0298(7) 0.1765(2) 0.6481(4) 0.049(2) Uani 1 1 d . . .
C35 C 1.0888(11) 0.1958(3) 0.6197(4) 0.071(3) Uani 1 1 d . . .
H35 H 1.1876 0.1978 0.6346 0.086 Uiso 1 1 calc R . .
C36 C 1.0060(18) 0.2127(3) 0.5691(7) 0.107(5) Uani 1 1 d . . .
H36 H 1.0464 0.2238 0.5471 0.129 Uiso 1 1 calc R . .
C37 C 0.8616(11) 0.2121(3) 0.5534(5) 0.077(3) Uani 1 1 d . . .
H37 H 0.8043 0.2257 0.5235 0.092 Uiso 1 1 calc R . .
C38 C 0.8024(9) 0.1939(2) 0.5778(4) 0.058(2) Uani 1 1 d . . .
H38 H 0.7035 0.1919 0.5618 0.070 Uiso 1 1 calc R . .
C39 C 0.8856(8) 0.17669(19) 0.6289(4) 0.0462(18) Uani 1 1 d . . .
H39 H 0.8419 0.1655 0.6494 0.055 Uiso 1 1 calc R . .
C40 C 1.4972(8) 0.2013(2) 0.7292(3) 0.048(2) Uani 1 1 d . . .
C41 C 1.5445(9) 0.2305(2) 0.7298(4) 0.056(2) Uani 1 1 d . . .
H41 H 1.5590 0.2433 0.7623 0.067 Uiso 1 1 calc R . .
C42 C 1.5731(11) 0.2427(2) 0.6864(5) 0.067(3) Uani 1 1 d . . .
H42 H 1.6042 0.2638 0.6879 0.080 Uiso 1 1 calc R . .
C43 C 1.5564(11) 0.2243(2) 0.6421(5) 0.068(3) Uani 1 1 d . . .
H43 H 1.5777 0.2329 0.6121 0.081 Uiso 1 1 calc R . .
C44 C 1.5099(9) 0.1937(2) 0.6367(4) 0.052(2) Uani 1 1 d . . .
H44 H 1.5005 0.1813 0.6043 0.063 Uiso 1 1 calc R . .
C45 C 1.4778(7) 0.18170(18) 0.6801(3) 0.0400(17) Uani 1 1 d . . .
C46 C 1.4236(8) 0.13046(18) 0.6371(3) 0.0439(17) Uani 1 1 d . . .
H46A H 1.5183 0.1258 0.6392 0.053 Uiso 1 1 calc R . .
H46B H 1.3679 0.1400 0.5991 0.053 Uiso 1 1 calc R . .
C47 C 1.3556(8) 0.1008(2) 0.6443(4) 0.053(2) Uani 1 1 d . . .
H47A H 1.3673 0.0845 0.6189 0.063 Uiso 1 1 calc R . .
H47B H 1.4042 0.0935 0.6845 0.063 Uiso 1 1 calc R . .
C48 C 1.1284(8) 0.0978(2) 0.5727(4) 0.052(2) Uani 1 1 d . . .
H48A H 1.1278 0.0749 0.5653 0.062 Uiso 1 1 calc R . .
H48B H 1.1678 0.1088 0.5483 0.062 Uiso 1 1 calc R . .
C49 C 0.9814(8) 0.1093(2) 0.5586(4) 0.053(2) Uani 1 1 d . . .
H49A H 0.9810 0.1325 0.5615 0.063 Uiso 1 1 calc R . .
H49B H 0.9198 0.1033 0.5188 0.063 Uiso 1 1 calc R . .
C50 C 0.7807(7) 0.0955(2) 0.5771(3) 0.049(2) Uani 1 1 d . . .
H50A H 0.7397 0.0860 0.5383 0.059 Uiso 1 1 calc R . .
H50B H 0.7462 0.1174 0.5742 0.059 Uiso 1 1 calc R . .
C51 C 0.7352(9) 0.0772(2) 0.6167(4) 0.059(2) Uani 1 1 d . . .
H51A H 0.6331 0.0734 0.5989 0.071 Uiso 1 1 calc R . .
H51B H 0.7842 0.0567 0.6268 0.071 Uiso 1 1 calc R . .
C52 C 0.7309(7) 0.08546(18) 0.7085(3) 0.0401(17) Uani 1 1 d . . .
C53 C 0.6775(7) 0.05579(18) 0.7098(3) 0.0422(17) Uani 1 1 d . . .
H53 H 0.6640 0.0416 0.6792 0.051 Uiso 1 1 calc R . .
C54 C 0.6430(8) 0.04622(18) 0.7546(4) 0.0473(19) Uani 1 1 d . . .
C55 C 0.6475(9) 0.0687(2) 0.7948(4) 0.059(2) Uani 1 1 d . . .
H55 H 0.6118 0.0636 0.8227 0.070 Uiso 1 1 calc R . .
C56 C 0.7028(8) 0.0986(2) 0.7954(4) 0.050(2) Uani 1 1 d . . .
H56 H 0.7113 0.1130 0.8252 0.060 Uiso 1 1 calc R . .
C57 C 0.7447(8) 0.10707(16) 0.7533(4) 0.0449(19) Uani 1 1 d . . .
C58 C 0.8076(9) 0.15749(17) 0.7920(4) 0.051(2) Uani 1 1 d . . .
H58A H 0.8561 0.1490 0.8315 0.062 Uiso 1 1 calc R A .
H58B H 0.7114 0.1635 0.7862 0.062 Uiso 1 1 calc R . .
C59 C 0.8880(8) 0.18673(18) 0.7833(4) 0.051(2) Uani 1 1 d . A .
H59A H 0.8469 0.1932 0.7424 0.061 Uiso 1 1 calc R . .
H59B H 0.8798 0.2046 0.8068 0.061 Uiso 1 1 calc R . .
C60 C 1.1152(15) 0.1806(5) 0.8600(7) 0.0566(19) Uani 0.627(10) 1 d PU A 1
H60A H 1.0803 0.1648 0.8796 0.068 Uiso 0.627(10) 1 calc PR A 1
H60B H 1.1005 0.2016 0.8734 0.068 Uiso 0.627(10) 1 calc PR A 1
C61 C 1.2633(16) 0.1759(5) 0.8785(7) 0.0580(19) Uani 0.627(10) 1 d PU A 1
H61A H 1.3118 0.1842 0.9180 0.070 Uiso 0.627(10) 1 calc PR A 1
H61B H 1.2824 0.1530 0.8798 0.070 Uiso 0.627(10) 1 calc PR A 1
C62 C 1.456(3) 0.1855(8) 0.8612(14) 0.061(7) Uani 0.627(10) 1 d P A 1
H62A H 1.4747 0.1627 0.8598 0.073 Uiso 0.627(10) 1 calc PR A 1
H62B H 1.5041 0.1928 0.9015 0.073 Uiso 0.627(10) 1 calc PR A 1
C63 C 1.5037(9) 0.2030(3) 0.8238(4) 0.078(4) Uani 1 1 d . . .
H63A H 1.6066 0.2053 0.8422 0.094 Uiso 0.627(10) 1 calc PR A 1
H63B H 1.4619 0.2243 0.8171 0.094 Uiso 0.627(10) 1 calc PR A 1
H63C H 1.4437 0.2215 0.8210 0.094 Uiso 0.373(10) 1 calc PR A 2
H63D H 1.6032 0.2094 0.8402 0.094 Uiso 0.373(10) 1 calc PR A 2
C64 C 0.5877(9) 0.0146(2) 0.7516(6) 0.066(3) Uani 1 1 d . . .
C65 C 0.5201(11) -0.0208(2) 0.8054(5) 0.066(3) Uani 1 1 d . . .
C66 C 0.3788(10) -0.0300(2) 0.7751(4) 0.068(3) Uani 1 1 d . . .
H66 H 0.3114 -0.0156 0.7509 0.082 Uiso 1 1 calc R . .
C67 C 0.3422(11) -0.0595(3) 0.7814(5) 0.076(3) Uani 1 1 d . . .
H67 H 0.2487 -0.0659 0.7590 0.092 Uiso 1 1 calc R . .
C68 C 0.4354(9) -0.0822(2) 0.8197(4) 0.056(2) Uani 1 1 d . . .
C69 C 0.5752(10) -0.0718(3) 0.8483(4) 0.067(3) Uani 1 1 d . . .
H69 H 0.6450 -0.0860 0.8721 0.080 Uiso 1 1 calc R . .
C70 C 0.6097(10) -0.0418(2) 0.8420(5) 0.064(2) Uani 1 1 d . . .
H70 H 0.7024 -0.0350 0.8647 0.076 Uiso 1 1 calc R . .
C71 C 0.3903(10) -0.1150(2) 0.8228(4) 0.056(2) Uani 1 1 d . . .
H71A H 0.2925 -0.1153 0.8192 0.067 Uiso 1 1 calc R . .
H71B H 0.4504 -0.1245 0.8603 0.067 Uiso 1 1 calc R . .
C72 C 0.3407(8) -0.16603(17) 0.7702(3) 0.0453(19) Uani 1 1 d . . .
H72A H 0.2454 -0.1637 0.7690 0.054 Uiso 1 1 calc R . .
H72B H 0.3977 -0.1778 0.8055 0.054 Uiso 1 1 calc R . .
C73 C 0.3331(7) -0.18423(17) 0.7189(4) 0.0443(18) Uani 1 1 d . . .
C74 C 0.2144(8) -0.2034(2) 0.6883(4) 0.052(2) Uani 1 1 d . . .
H74 H 0.1405 -0.2046 0.7008 0.062 Uiso 1 1 calc R . .
C75 C 0.2062(10) -0.2194(2) 0.6427(4) 0.065(3) Uani 1 1 d . . .
H75 H 0.1245 -0.2315 0.6228 0.078 Uiso 1 1 calc R . .
C76 C 0.3131(9) -0.2196(3) 0.6219(4) 0.074(3) Uani 1 1 d . . .
H76 H 0.3066 -0.2323 0.5902 0.089 Uiso 1 1 calc R . .
C77 C 0.4270(9) -0.2004(2) 0.6498(4) 0.053(2) Uani 1 1 d . . .
H77 H 0.4982 -0.1991 0.6357 0.063 Uiso 1 1 calc R . .
C78 C 0.4400(8) -0.1833(2) 0.6966(4) 0.051(2) Uani 1 1 d . . .
H78 H 0.5204 -0.1706 0.7151 0.062 Uiso 1 1 calc R . .
C62A C 1.473(6) 0.1735(15) 0.859(3) 0.061(7) Uani 0.373(10) 1 d P A 2
H62C H 1.5165 0.1545 0.8510 0.073 Uiso 0.373(10) 1 calc PR A 2
H62D H 1.5233 0.1780 0.9006 0.073 Uiso 0.373(10) 1 calc PR A 2
O17A O 1.3260(14) 0.1646(5) 0.8496(7) 0.0598(17) Uani 0.373(10) 1 d PU A 2
C61A C 1.260(3) 0.1892(8) 0.8786(13) 0.0580(19) Uani 0.373(10) 1 d PU A 2
H61C H 1.2901 0.1828 0.9192 0.070 Uiso 0.373(10) 1 calc PR A 2
H61D H 1.3051 0.2098 0.8789 0.070 Uiso 0.373(10) 1 calc PR A 2
C60A C 1.104(3) 0.1952(8) 0.8555(12) 0.0566(19) Uani 0.373(10) 1 d PU A 2
H60C H 1.0680 0.1878 0.8837 0.068 Uiso 0.373(10) 1 calc PR A 2
H60D H 1.0863 0.2181 0.8497 0.068 Uiso 0.373(10) 1 calc PR A 2

loop_
_atom_site_aniso_label
_atom_site_aniso_U_11
_atom_site_aniso_U_22
_atom_site_aniso_U_33
_atom_site_aniso_U_23
_atom_site_aniso_U_13
_atom_site_aniso_U_12
P1 0.0310(9) 0.0719(14) 0.0313(10) 0.0006(9) 0.0096(8) 0.0033(8)
P2 0.0445(11) 0.0757(15) 0.0301(11) -0.0048(10) 0.0085(9) 0.0067(9)
F1 0.063(3) 0.112(4) 0.037(3) 0.013(3) 0.022(2) 0.000(3)
F2 0.035(2) 0.110(4) 0.041(3) 0.000(3) 0.011(2) 0.020(2)
F3 0.083(4) 0.092(4) 0.093(5) 0.034(3) 0.059(4) 0.024(3)
F4 0.041(3) 0.095(4) 0.076(4) -0.004(3) 0.017(2) 0.015(2)
F5 0.039(3) 0.137(5) 0.038(3) -0.028(3) -0.007(2) 0.001(2)
F6 0.055(3) 0.088(4) 0.072(4) -0.018(3) 0.014(3) -0.001(2)
F7 0.055(3) 0.107(4) 0.089(5) -0.010(4) 0.030(3) 0.017(3)
F8 0.104(4) 0.093(4) 0.059(4) 0.000(3) 0.043(3) 0.000(3)
F9 0.051(3) 0.170(6) 0.059(4) 0.001(4) 0.028(3) 0.047(3)
F10 0.064(3) 0.096(4) 0.039(3) 0.004(2) 0.015(2) -0.005(2)
F11 0.102(4) 0.077(4) 0.039(3) -0.008(3) -0.014(3) 0.003(3)
F12 0.065(3) 0.118(5) 0.034(3) -0.014(3) 0.008(2) -0.017(3)
O1 0.037(3) 0.080(4) 0.023(3) 0.011(2) 0.003(2) -0.002(2)
O2 0.038(3) 0.111(5) 0.034(3) -0.002(3) 0.010(3) -0.005(3)
O3 0.035(3) 0.102(5) 0.024(3) 0.016(3) 0.002(2) 0.005(2)
O4 0.053(3) 0.045(3) 0.045(3) 0.003(2) 0.019(3) 0.005(2)
O5 0.042(3) 0.042(3) 0.052(3) 0.008(2) 0.013(2) -0.002(2)
O6 0.061(3) 0.051(3) 0.027(3) 0.002(2) 0.008(2) -0.003(2)
O7 0.033(3) 0.071(4) 0.034(3) 0.010(2) 0.004(2) 0.003(2)
O8 0.038(3) 0.052(3) 0.033(3) 0.013(2) 0.004(2) 0.000(2)
O9 0.050(4) 0.067(4) 0.085(5) 0.008(4) -0.009(3) -0.010(3)
O10 0.062(4) 0.046(3) 0.072(5) 0.012(3) 0.004(3) -0.001(3)
O11 0.051(3) 0.055(3) 0.028(3) -0.010(2) 0.012(2) -0.003(2)
O12 0.036(3) 0.076(4) 0.025(3) -0.002(2) 0.012(2) -0.004(2)
O13 0.029(2) 0.067(3) 0.037(3) 0.000(2) 0.003(2) 0.003(2)
O14 0.047(3) 0.050(3) 0.041(3) -0.010(2) 0.021(2) -0.007(2)
O15 0.052(3) 0.041(3) 0.034(3) -0.005(2) 0.014(2) -0.002(2)
O16 0.035(2) 0.103(4) 0.039(3) -0.009(3) 0.013(2) 0.000(2)
O17 0.031(3) 0.114(4) 0.034(3) -0.005(3) 0.013(2) 0.001(3)
O18 0.048(3) 0.086(4) 0.036(3) -0.015(3) 0.015(3) -0.002(3)
O19 0.076(4) 0.046(3) 0.063(4) -0.020(3) 0.034(3) -0.007(3)
O20 0.101(5) 0.057(4) 0.065(4) -0.008(3) 0.054(4) -0.020(3)
N1 0.038(3) 0.045(4) 0.041(4) 0.001(3) 0.008(3) 0.002(2)
N2 0.054(4) 0.057(4) 0.034(4) -0.008(3) 0.016(3) 0.006(3)
C1 0.043(4) 0.057(5) 0.025(4) -0.001(3) 0.017(3) -0.003(3)
C2 0.049(5) 0.078(6) 0.034(5) 0.012(4) 0.002(4) 0.000(4)
C3 0.090(7) 0.046(5) 0.046(6) 0.004(4) -0.003(5) -0.011(4)
C4 0.075(6) 0.046(5) 0.055(6) 0.009(4) 0.002(5) -0.004(4)
C5 0.046(4) 0.049(5) 0.056(6) 0.006(4) 0.001(4) 0.003(3)
C6 0.027(3) 0.073(6) 0.018(4) -0.002(3) -0.003(3) 0.005(3)
C7 0.039(4) 0.110(8) 0.035(5) 0.023(5) 0.009(4) 0.023(4)
C8 0.038(4) 0.110(7) 0.033(4) 0.014(4) 0.023(4) 0.012(4)
C9 0.027(4) 0.102(7) 0.034(5) 0.016(4) -0.006(3) -0.006(4)
C10 0.061(6) 0.117(8) 0.030(5) 0.007(5) 0.019(4) -0.010(5)
C11 0.042(4) 0.047(4) 0.068(6) 0.011(4) 0.028(4) 0.005(3)
C12 0.045(4) 0.054(5) 0.041(4) 0.001(3) 0.015(4) 0.002(3)
C13 0.040(4) 0.058(5) 0.046(5) 0.006(4) 0.021(4) -0.004(3)
C14 0.063(5) 0.046(5) 0.044(5) 0.011(4) 0.008(4) -0.002(3)
C15 0.044(4) 0.073(6) 0.033(4) 0.007(4) -0.002(4) -0.005(4)
C16 0.037(4) 0.046(4) 0.053(5) 0.005(4) 0.018(4) -0.003(3)
C17 0.049(5) 0.061(5) 0.053(5) 0.007(4) 0.020(4) 0.006(4)
C18 0.039(4) 0.050(5) 0.048(5) -0.009(4) 0.017(4) -0.002(3)
C19 0.058(5) 0.057(5) 0.042(5) 0.016(4) 0.025(4) 0.006(3)
C20 0.036(4) 0.080(6) 0.027(4) 0.011(4) 0.021(3) 0.011(3)
C21 0.045(4) 0.074(6) 0.030(4) 0.000(4) 0.013(3) -0.005(3)
C22 0.044(4) 0.063(5) 0.057(5) 0.018(4) 0.021(4) 0.013(3)
C23 0.037(4) 0.060(5) 0.032(4) 0.011(3) 0.009(3) -0.004(3)
C24 0.028(4) 0.069(5) 0.038(4) 0.015(4) 0.004(3) 0.010(3)
C25 0.075(7) 0.076(7) 0.102(9) 0.001(7) 0.054(7) -0.017(5)
C26 0.057(5) 0.046(5) 0.056(6) 0.009(4) 0.018(4) 0.002(3)
C27 0.066(6) 0.045(5) 0.089(8) -0.006(5) 0.023(5) 0.009(4)
C28 0.063(5) 0.059(5) 0.063(6) -0.006(5) 0.025(5) -0.004(4)
C29 0.032(4) 0.059(5) 0.041(5) 0.005(4) 0.007(3) 0.005(3)
C30 0.081(6) 0.061(6) 0.064(6) -0.004(5) 0.031(5) -0.005(4)
C31 0.053(5) 0.057(5) 0.066(6) 0.015(5) 0.024(4) 0.004(4)
C32 0.044(4) 0.053(5) 0.025(4) 0.007(3) 0.002(3) 0.002(3)
C33 0.040(4) 0.047(4) 0.034(4) 0.000(3) -0.005(3) -0.002(3)
C34 0.027(4) 0.067(5) 0.050(5) 0.012(4) 0.014(3) -0.002(3)
C35 0.068(6) 0.088(7) 0.047(6) 0.002(5) 0.013(5) 0.015(5)
C36 0.134(13) 0.092(9) 0.101(11) 0.048(8) 0.053(9) 0.017(7)
C37 0.067(7) 0.072(7) 0.066(7) 0.023(5) 0.001(5) 0.000(5)
C38 0.040(4) 0.059(5) 0.060(6) 0.003(4) 0.005(4) 0.008(3)
C39 0.045(4) 0.053(5) 0.039(4) 0.009(4) 0.016(4) 0.003(3)
C40 0.044(4) 0.069(6) 0.027(4) 0.005(4) 0.013(3) 0.014(3)
C41 0.068(5) 0.051(5) 0.028(4) -0.014(4) -0.003(4) 0.004(4)
C42 0.080(6) 0.046(5) 0.059(6) -0.006(4) 0.012(5) -0.006(4)
C43 0.071(6) 0.076(7) 0.053(6) 0.001(5) 0.023(5) -0.004(5)
C44 0.054(5) 0.052(5) 0.051(5) -0.007(4) 0.021(4) -0.005(3)
C45 0.039(4) 0.054(5) 0.026(4) -0.002(3) 0.013(3) 0.002(3)
C46 0.042(4) 0.055(5) 0.036(4) -0.007(3) 0.018(3) 0.003(3)
C47 0.043(4) 0.067(5) 0.052(5) -0.001(4) 0.023(4) 0.005(3)
C48 0.042(4) 0.075(6) 0.046(5) -0.009(4) 0.025(4) -0.011(3)
C49 0.046(4) 0.074(6) 0.034(4) 0.003(4) 0.012(4) -0.003(4)
C50 0.028(4) 0.074(5) 0.032(4) -0.004(4) -0.001(3) -0.005(3)
C51 0.050(5) 0.080(6) 0.047(5) -0.014(4) 0.019(4) -0.002(4)
C52 0.034(4) 0.051(4) 0.041(4) -0.006(3) 0.022(3) -0.001(3)
C53 0.032(4) 0.055(5) 0.036(4) -0.001(3) 0.010(3) -0.006(3)
C54 0.049(4) 0.043(4) 0.056(5) -0.004(4) 0.028(4) -0.002(3)
C55 0.049(5) 0.078(6) 0.047(5) 0.004(4) 0.018(4) -0.015(4)
C56 0.045(4) 0.058(5) 0.049(5) -0.010(4) 0.020(4) -0.007(3)
C57 0.044(4) 0.028(4) 0.056(5) 0.000(3) 0.013(4) -0.001(3)
C58 0.068(5) 0.033(4) 0.058(5) -0.006(4) 0.030(4) 0.004(3)
C59 0.045(4) 0.039(4) 0.062(5) -0.003(4) 0.015(4) 0.005(3)
C60 0.031(3) 0.112(4) 0.029(3) -0.007(4) 0.015(2) -0.001(4)
C61 0.032(3) 0.112(4) 0.033(3) -0.006(4) 0.015(2) -0.001(4)
C62 0.025(9) 0.12(3) 0.023(6) -0.025(14) -0.003(6) 0.005(12)
C63 0.032(4) 0.185(12) 0.020(4) -0.020(5) 0.014(4) 0.008(5)
C64 0.054(5) 0.049(5) 0.098(8) 0.016(6) 0.035(5) 0.000(4)
C65 0.072(6) 0.057(6) 0.075(7) -0.009(5) 0.036(5) 0.002(4)
C66 0.061(5) 0.074(6) 0.051(6) 0.007(5) 0.003(4) -0.023(4)
C67 0.067(6) 0.087(8) 0.046(6) -0.005(5) -0.006(5) -0.012(5)
C68 0.057(5) 0.062(5) 0.047(5) -0.016(4) 0.021(4) -0.011(4)
C69 0.061(6) 0.089(7) 0.053(6) -0.007(5) 0.026(5) -0.009(5)
C70 0.063(5) 0.065(6) 0.067(6) -0.018(5) 0.030(5) -0.014(4)
C71 0.069(5) 0.049(5) 0.055(5) -0.009(4) 0.030(4) -0.002(4)
C72 0.046(4) 0.038(4) 0.038(4) 0.000(3) 0.002(3) 0.005(3)
C73 0.036(4) 0.044(4) 0.055(5) 0.009(4) 0.021(4) 0.010(3)
C74 0.036(4) 0.075(6) 0.039(5) -0.006(4) 0.009(3) 0.002(3)
C75 0.070(6) 0.059(6) 0.051(6) -0.011(4) 0.010(5) -0.004(4)
C76 0.042(5) 0.134(9) 0.035(5) -0.019(5) 0.005(4) -0.011(5)
C77 0.059(5) 0.057(5) 0.051(5) -0.001(4) 0.031(4) 0.001(4)
C78 0.034(4) 0.065(5) 0.051(5) 0.002(4) 0.014(4) 0.004(3)
C62A 0.025(9) 0.12(3) 0.023(6) -0.025(14) -0.003(6) 0.005(12)
O17A 0.031(3) 0.114(4) 0.034(3) -0.005(3) 0.013(2) 0.001(3)
C61A 0.032(3) 0.112(4) 0.033(3) -0.006(4) 0.015(2) -0.001(4)
C60A 0.031(3) 0.112(4) 0.029(3) -0.007(4) 0.015(2) -0.001(4)

loop_
_atom_type_symbol
_atom_type_description
_atom_type_scat_dispersion_real
_atom_type_scat_dispersion_imag
_atom_type_scat_source
C C 0.0181 0.0091 'International Tables Vol C Tables 4.2.6.8 and 6.1.1.4'
H H 0.0000 0.0000 'International Tables Vol C Tables 4.2.6.8 and 6.1.1.4'
F F 0.0727 0.0534 'International Tables Vol C Tables 4.2.6.8 and 6.1.1.4'
N N 0.0311 0.0180 'International Tables Vol C Tables 4.2.6.8 and 6.1.1.4'
O O 0.0492 0.0322 'International Tables Vol C Tables 4.2.6.8 and 6.1.1.4'
P P 0.2955 0.4335 'International Tables Vol C Tables 4.2.6.8 and 6.1.1.4'

loop_
_geom_angle_atom_site_label_1
_geom_angle_atom_site_label_2
_geom_angle_atom_site_label_3
_geom_angle
F6 P1 F1 90.3(3)
F6 P1 F3 91.9(4)
F1 P1 F3 177.9(4)
F6 P1 F5 177.8(4)
F1 P1 F5 88.0(3)
F3 P1 F5 89.9(4)
F6 P1 F4 88.8(3)
F1 P1 F4 91.3(3)
F3 P1 F4 88.8(3)
F5 P1 F4 89.9(3)
F6 P1 F2 92.0(3)
F1 P1 F2 89.4(3)
F3 P1 F2 90.5(3)
F5 P1 F2 89.3(3)
F4 P1 F2 179.0(3)
F9 P2 F7 176.6(4)
F9 P2 F12 92.6(4)
F7 P2 F12 90.0(3)
F9 P2 F11 86.3(4)
F7 P2 F11 91.2(4)
F12 P2 F11 178.2(4)
F9 P2 F10 91.1(4)
F7 P2 F10 91.0(4)
F12 P2 F10 91.3(3)
F11 P2 F10 87.4(3)
F9 P2 F8 88.3(4)
F7 P2 F8 89.6(4)
F12 P2 F8 88.0(3)
F11 P2 F8 93.3(4)
F10 P2 F8 179.1(4)
C6 O1 C7 115.2(7)
C9 O2 C8 114.2(7)
C11 O3 C10 111.0(6)
C13 O4 C12 115.0(6)
C18 O5 C19 116.7(6)
C20 O6 C21 112.4(6)
C22 O7 C23 112.5(5)
C1 O8 C24 115.5(6)
C25 O10 C26 118.1(7)
C45 O11 C46 118.8(6)
C48 O12 C47 110.9(6)
C49 O13 C50 114.2(6)
C52 O14 C51 113.7(6)
C57 O15 C58 116.0(7)
C60 O16 C59 115.1(9)
C60 O16 C60A 25.3(13)
C59 O16 C60A 104.1(12)
C62 O17 C61 111(2)
C40 O18 C63 115.3(8)
C65 O20 C64 116.3(8)
C33 N1 C32 111.3(5)
C33 N1 H1A 109.4
C32 N1 H1A 109.4
C33 N1 H1B 109.4
C32 N1 H1B 109.4
H1A N1 H1B 108.0
C72 N2 C71 109.2(6)
C72 N2 H2A 109.8
C71 N2 H2A 109.8
C72 N2 H2B 109.8
C71 N2 H2B 109.8
H2A N2 H2B 108.3
C2 C1 O8 126.5(7)
C2 C1 C6 119.0(7)
O8 C1 C6 114.4(6)
C3 C2 C1 120.4(8)
C3 C2 H2 119.8
C1 C2 H2 119.8
C2 C3 C4 120.3(8)
C2 C3 H3 119.8
C4 C3 H3 119.8
C3 C4 C5 118.4(8)
C3 C4 H4 120.8
C5 C4 H4 120.8
C6 C5 C4 121.9(8)
C6 C5 H5 119.1
C4 C5 H5 119.0
C5 C6 C1 119.7(7)
C5 C6 O1 126.3(7)
C1 C6 O1 113.9(7)
C8 C7 O1 108.2(8)
C8 C7 H7A 110.1
O1 C7 H7A 110.1
C8 C7 H7B 110.1
O1 C7 H7B 110.1
H7A C7 H7B 108.4
C7 C8 O2 106.7(8)
C7 C8 H8A 110.4
O2 C8 H8A 110.4
C7 C8 H8B 110.4
O2 C8 H8B 110.4
H8A C8 H8B 108.6
O2 C9 C10 112.5(9)
O2 C9 H9A 109.1
C10 C9 H9A 109.1
O2 C9 H9B 109.1
C10 C9 H9B 109.1
H9A C9 H9B 107.8
C9 C10 O3 110.0(8)
C9 C10 H10A 109.7
O3 C10 H10A 109.7
C9 C10 H10B 109.7
O3 C10 H10B 109.7
H10A C10 H10B 108.2
O3 C11 C12 111.3(7)
O4 C12 C11 107.0(6)
O4 C12 H12A 110.3
C11 C12 H12A 110.3
O4 C12 H12B 110.3
C11 C12 H12B 110.3
H12A C12 H12B 108.6
O4 C13 C14 124.8(7)
O4 C13 C18 114.1(7)
C14 C13 C18 121.0(7)
C13 C14 C15 119.3(7)
C13 C14 H14 120.4
C15 C14 H14 120.4
C14 C15 C16 119.6(7)
C14 C15 H15 120.2
C16 C15 H15 120.2
C17 C16 C15 120.0(7)
C17 C16 C25 121.9(8)
C15 C16 C25 118.1(8)
C18 C17 C16 119.4(8)
C18 C17 H17 120.3
C16 C17 H17 120.3
O5 C18 C17 124.9(7)
O5 C18 C13 114.5(6)
C17 C18 C13 120.6(7)
C20 C19 O5 108.6(6)
C20 C19 H19A 110.0
O5 C19 H19A 110.0
C20 C19 H19B 110.0
O5 C19 H19B 110.0
H19A C19 H19B 108.3
O6 C20 C19 110.4(7)
O6 C20 H20A 109.6
C19 C20 H20A 109.6
O6 C20 H20B 109.6
C19 C20 H20B 109.6
H20A C20 H20B 108.1
O6 C21 C22 107.7(7)
O6 C21 H21A 110.2
C22 C21 H21A 110.2
O6 C21 H21B 110.2
C22 C21 H21B 110.2
H21A C21 H21B 108.5
O7 C22 C21 108.4(6)
O7 C22 H22A 110.0
C21 C22 H22A 110.0
O7 C22 H22B 110.0
C21 C22 H22B 110.0
H22A C22 H22B 108.4
O7 C23 C24 115.9(7)
O7 C23 H23A 108.3
C24 C23 H23A 108.3
O7 C23 H23B 108.3
C24 C23 H23B 108.3
H23A C23 H23B 107.4
O8 C24 C23 104.5(6)
O8 C24 H24A 110.9
C23 C24 H24A 110.9
O8 C24 H24B 110.9
C23 C24 H24B 110.8
H24A C24 H24B 108.9
O9 C25 O10 121.4(9)
O9 C25 C16 122.8(10)
O10 C25 C16 115.5(9)
C27 C26 O10 117.4(9)
C27 C26 C31 121.7(9)
O10 C26 C31 120.7(9)
C26 C27 C28 118.4(10)
C26 C27 H27 120.8
C28 C27 H27 120.8
C29 C28 C27 120.5(10)
C29 C28 H28 119.7
C27 C28 H28 119.7
C28 C29 C30 120.3(9)
C28 C29 C32 119.9(8)
C30 C29 C32 119.5(8)
C29 C30 C31 118.5(9)
C29 C30 H30 120.8
C31 C30 H30 120.8
C26 C31 C30 120.1(10)
C26 C31 H31 120.0
C30 C31 H31 120.0
C29 C32 N1 110.0(6)
C29 C32 H32A 109.7
N1 C32 H32A 109.7
C29 C32 H32B 109.7
N1 C32 H32B 109.7
H32A C32 H32B 108.2
N1 C33 C34 112.2(6)
N1 C33 H33A 109.2
C34 C33 H33A 109.2
N1 C33 H33B 109.2
C34 C33 H33B 109.2
H33A C33 H33B 107.9
C39 C34 C35 117.6(8)
C39 C34 C33 123.0(7)
C35 C34 C33 119.1(7)
C34 C35 C36 122.1(11)
C34 C35 H35 119.0
C36 C35 H35 119.0
C37 C36 C35 116.2(12)
C37 C36 H36 121.9
C35 C36 H36 121.9
C38 C37 C36 123.1(10)
C38 C37 H37 118.5
C36 C37 H37 118.4
C37 C38 C39 120.3(8)
C37 C38 H38 119.9
C39 C38 H38 119.9
C34 C39 C38 119.8(8)
C34 C39 H39 120.1
C38 C39 H39 120.1
C41 C40 O18 129.1(8)
C41 C40 C45 117.9(8)
O18 C40 C45 113.0(7)
C40 C41 C42 123.3(8)
C40 C41 H41 118.4
C42 C41 H41 118.4
C43 C42 C41 118.1(9)
C43 C42 H42 120.9
C41 C42 H42 120.9
C42 C43 C44 124.1(10)
C42 C43 H43 117.9
C44 C43 H43 117.9
C43 C44 C45 117.5(8)
C43 C44 H44 121.3
C45 C44 H44 121.3
C44 C45 O11 124.6(7)
C44 C45 C40 119.1(7)
O11 C45 C40 116.3(7)
O11 C46 C47 108.5(7)
O11 C46 H46A 110.0
C47 C46 H46A 110.0
O11 C46 H46B 110.0
C47 C46 H46B 110.0
H46A C46 H46B 108.4
O12 C47 C46 113.8(7)
O12 C47 H47A 108.8
C46 C47 H47A 108.8
O12 C47 H47B 108.8
C46 C47 H47B 108.8
H47A C47 H47B 107.7
O12 C48 C49 108.1(7)
O12 C48 H48A 110.1
C49 C48 H48A 110.1
O12 C48 H48B 110.1
C49 C48 H48B 110.1
H48A C48 H48B 108.4
O13 C49 C48 109.7(7)
O13 C49 H49A 109.7
C48 C49 H49A 109.7
O13 C49 H49B 109.7
C48 C49 H49B 109.7
H49A C49 H49B 108.2
O13 C50 C51 110.9(7)
O13 C50 H50A 109.4
C51 C50 H50A 109.4
O13 C50 H50B 109.5
C51 C50 H50B 109.5
H50A C50 H50B 108.0
O14 C51 C50 104.1(7)
O14 C51 H51A 110.9
C50 C51 H51A 110.9
O14 C51 H51B 110.9
C50 C51 H51B 110.9
H51A C51 H51B 109.0
O14 C52 C53 126.9(7)
O14 C52 C57 114.5(6)
C53 C52 C57 118.6(7)
C52 C53 C54 121.9(8)
C52 C53 H53 119.0
C54 C53 H53 119.0
C55 C54 C53 117.5(7)
C55 C54 C64 124.7(9)
C53 C54 C64 117.3(9)
C54 C55 C56 121.8(9)
C54 C55 H55 119.1
C56 C55 H55 119.1
C57 C56 C55 119.8(8)
C57 C56 H56 120.1
C55 C56 H56 120.1
O15 C57 C56 124.8(8)
O15 C57 C52 115.2(8)
C56 C57 C52 120.0(7)
O15 C58 C59 107.1(7)
O15 C58 H58A 110.3
C59 C58 H58A 110.3
O15 C58 H58B 110.3
C59 C58 H58B 110.3
H58A C58 H58B 108.6
O16 C59 C58 109.0(6)
O16 C59 H59A 109.9
C58 C59 H59A 109.9
O16 C59 H59B 109.9
C58 C59 H59B 109.9
H59A C59 H59B 108.3
O16 C60 C61 117.1(13)
O16 C60 H60A 108.0
C61 C60 H60A 108.0
O16 C60 H60B 108.0
C61 C60 H60B 108.0
H60A C60 H60B 107.3
O17 C61 C60 113.6(14)
O17 C61 H61A 108.8
C60 C61 H61A 108.8
O17 C61 H61B 108.8
C60 C61 H61B 108.8
H61A C61 H61B 107.7
O17 C62 C63 106(2)
O17 C62 H62A 110.5
C63 C62 H62A 110.5
O17 C62 H62B 110.4
C63 C62 H62B 110.4
H62A C62 H62B 108.7
C62 C63 O18 109.7(14)
C62 C63 C62A 19(2)
O18 C63 C62A 96(2)
C62 C63 H63A 109.7
O18 C63 H63A 109.7
C62A C63 H63A 103.4
C62 C63 H63B 109.7
O18 C63 H63B 109.7
C62A C63 H63B 128.2
H63A C63 H63B 108.2
C62 C63 H63C 94.4
O18 C63 H63C 112.5
C62A C63 H63C 112.5
H63A C63 H63C 119.6
H63B C63 H63C 16.0
C62 C63 H63D 116.5
O18 C63 H63D 112.5
C62A C63 H63D 112.5
H63A C63 H63D 10.4
H63B C63 H63D 98.0
H63C C63 H63D 110.0
O19 C64 O20 119.7(8)
O19 C64 C54 129.7(10)
O20 C64 C54 110.1(10)
O20 C65 C70 120.4(9)
O20 C65 C66 121.3(9)
C70 C65 C66 118.2(9)
C67 C66 C65 118.7(9)
C67 C66 H66 120.6
C65 C66 H66 120.7
C66 C67 C68 124.1(9)
C66 C67 H67 118.0
C68 C67 H67 118.0
C69 C68 C67 114.7(9)
C69 C68 C71 123.4(9)
C67 C68 C71 121.6(8)
C70 C69 C68 120.2(10)
C70 C69 H69 119.9
C68 C69 H69 119.9
C65 C70 C69 123.9(9)
C65 C70 H70 118.1
C69 C70 H70 118.1
C68 C71 N2 108.3(7)
C68 C71 H71A 110.0
N2 C71 H71A 110.0
C68 C71 H71B 110.0
N2 C71 H71B 110.0
H71A C71 H71B 108.4
N2 C72 C73 112.0(7)
N2 C72 H72A 109.2
C73 C72 H72A 109.2
N2 C72 H72B 109.2
C73 C72 H72B 109.2
H72A C72 H72B 107.9
C74 C73 C78 116.3(8)
C74 C73 C72 120.1(7)
C78 C73 C72 123.6(7)
C75 C74 C73 120.6(9)
C75 C74 H74 119.7
C73 C74 H74 119.7
C74 C75 C76 123.4(9)
C74 C75 H75 118.3
C76 C75 H75 118.3
C77 C76 C75 117.0(9)
C77 C76 H76 121.5
C75 C76 H76 121.5
C78 C77 C76 121.8(9)
C78 C77 H77 119.1
C76 C77 H77 119.1
C77 C78 C73 120.9(8)
C77 C78 H78 119.6
C73 C78 H78 119.6
O17A C62A C63 121(4)
O17A C62A H62C 107.0
C63 C62A H62C 107.1
O17A C62A H62D 107.0
C63 C62A H62D 107.0
H62C C62A H62D 106.8
C62A O17A C61A 112(2)
C60A C61A O17A 122(2)
C60A C61A H61C 106.8
O17A C61A H61C 106.8
C60A C61A H61D 106.8
O17A C61A H61D 106.8
H61C C61A H61D 106.6
O16 C60A C61A 110(2)
O16 C60A H60C 109.6
C61A C60A H60C 109.6
O16 C60A H60D 109.6
C61A C60A H60D 109.6
H60C C60A H60D 108.1

loop_
_geom_bond_atom_site_label_1
_geom_bond_atom_site_label_2
_geom_bond_distance
P1 F6 1.584(6)
P1 F1 1.596(6)
P1 F3 1.605(6)
P1 F5 1.612(5)
P1 F4 1.614(5)
P1 F2 1.616(5)
P2 F9 1.559(5)
P2 F7 1.562(6)
P2 F12 1.578(6)
P2 F11 1.588(6)
P2 F10 1.602(6)
P2 F8 1.636(7)
O1 C6 1.419(9)
O1 C7 1.450(10)
O2 C9 1.414(10)
O2 C8 1.436(11)
O3 C11 1.390(11)
O3 C10 1.467(11)
O4 C13 1.357(10)
O4 C12 1.455(10)
O5 C18 1.373(9)
O5 C19 1.474(9)
O6 C20 1.405(10)
O6 C21 1.426(10)
O7 C22 1.406(11)
O7 C23 1.440(10)
O8 C1 1.380(10)
O8 C24 1.434(9)
O9 C25 1.264(14)
O10 C25 1.314(14)
O10 C26 1.360(11)
O11 C45 1.367(10)
O11 C46 1.421(9)
O12 C48 1.414(10)
O12 C47 1.428(10)
O13 C49 1.424(11)
O13 C50 1.438(9)
O14 C52 1.388(10)
O14 C51 1.452(10)
O15 C57 1.339(9)
O15 C58 1.418(10)
O16 C60 1.414(17)
O16 C59 1.432(10)
O16 C60A 1.48(3)
O17 C62 1.32(3)
O17 C61 1.43(2)
O18 C40 1.355(11)
O18 C63 1.462(11)
O19 C64 1.181(13)
O20 C65 1.337(12)
O20 C64 1.404(14)
N1 C33 1.479(10)
N1 C32 1.533(9)
N1 H1A 0.9200
N1 H1B 0.9200
N2 C72 1.487(11)
N2 C71 1.564(11)
N2 H2A 0.9200
N2 H2B 0.9200
C1 C2 1.371(12)
C1 C6 1.416(11)
C2 C3 1.358(14)
C2 H2 0.9500
C3 C4 1.377(13)
C3 H3 0.9500
C4 C5 1.399(13)
C4 H4 0.9500
C5 C6 1.306(12)
C5 H5 0.9500
C7 C8 1.435(15)
C7 H7A 0.9900
C7 H7B 0.9900
C8 H8A 0.9900
C8 H8B 0.9900
C9 C10 1.428(15)
C9 H9A 0.9900
C9 H9B 0.9900
C10 H10A 0.9900
C10 H10B 0.9900
C11 C12 1.504(12)
C12 H12A 0.9900
C12 H12B 0.9900
C13 C14 1.381(12)
C13 C18 1.400(12)
C14 C15 1.399(13)
C14 H14 0.9500
C15 C16 1.424(12)
C15 H15 0.9500
C16 C17 1.396(12)
C16 C25 1.501(13)
C17 C18 1.381(12)
C17 H17 0.9500
C19 C20 1.448(12)
C19 H19A 0.9900
C19 H19B 0.9900
C20 H20A 0.9900
C20 H20B 0.9900
C21 C22 1.525(13)
C21 H21A 0.9900
C21 H21B 0.9900
C22 H22A 0.9900
C22 H22B 0.9900
C23 C24 1.482(12)
C23 H23A 0.9900
C23 H23B 0.9900
C24 H24A 0.9900
C24 H24B 0.9900
C26 C27 1.306(16)
C26 C31 1.372(14)
C27 C28 1.473(15)
C27 H27 0.9500
C28 C29 1.319(13)
C28 H28 0.9500
C29 C30 1.387(14)
C29 C32 1.495(12)
C30 C31 1.419(14)
C30 H30 0.9500
C31 H31 0.9500
C32 H32A 0.9900
C32 H32B 0.9900
C33 C34 1.506(11)
C33 H33A 0.9900
C33 H33B 0.9900
C34 C39 1.385(11)
C34 C35 1.392(15)
C35 C36 1.421(17)
C35 H35 0.9500
C36 C37 1.398(19)
C36 H36 0.9500
C37 C38 1.295(16)
C37 H37 0.9500
C38 C39 1.437(12)
C38 H38 0.9500
C39 H39 0.9500
C40 C41 1.332(13)
C40 C45 1.444(11)
C41 C42 1.358(15)
C41 H41 0.9500
C42 C43 1.323(15)
C42 H42 0.9500
C43 C44 1.378(14)
C43 H43 0.9500
C44 C45 1.375(12)
C44 H44 0.9500
C46 C47 1.493(12)
C46 H46A 0.9900
C46 H46B 0.9900
C47 H47A 0.9900
C47 H47B 0.9900
C48 C49 1.512(12)
C48 H48A 0.9900
C48 H48B 0.9900
C49 H49A 0.9900
C49 H49B 0.9900
C50 C51 1.494(14)
C50 H50A 0.9900
C50 H50B 0.9900
C51 H51A 0.9900
C51 H51B 0.9900
C52 C53 1.385(11)
C52 C57 1.424(12)
C53 C54 1.387(12)
C53 H53 0.9500
C54 C55 1.387(13)
C54 C64 1.454(13)
C55 C56 1.393(13)
C55 H55 0.9500
C56 C57 1.362(13)
C56 H56 0.9500
C58 C59 1.565(12)
C58 H58A 0.9900
C58 H58B 0.9900
C59 H59A 0.9900
C59 H59B 0.9900
C60 C61 1.44(2)
C60 H60A 0.9900
C60 H60B 0.9900
C61 H61A 0.9900
C61 H61B 0.9900
C62 C63 1.45(5)
C62 H62A 0.9900
C62 H62B 0.9900
C63 C62A 1.65(9)
C63 H63A 0.9900
C63 H63B 0.9900
C63 H63C 0.9900
C63 H63D 0.9900
C65 C70 1.354(15)
C65 C66 1.418(14)
C66 C67 1.338(15)
C66 H66 0.9500
C67 C68 1.435(15)
C67 H67 0.9500
C68 C69 1.415(13)
C68 C71 1.486(13)
C69 C70 1.354(15)
C69 H69 0.9500
C70 H70 0.9500
C71 H71A 0.9900
C71 H71B 0.9900
C72 C73 1.490(12)
C72 H72A 0.9900
C72 H72B 0.9900
C73 C74 1.424(12)
C73 C78 1.445(13)
C74 C75 1.316(13)
C74 H74 0.9500
C75 C76 1.419(16)
C75 H75 0.9500
C76 C77 1.379(14)
C76 H76 0.9500
C77 C78 1.355(13)
C77 H77 0.9500
C78 H78 0.9500
C62A O17A 1.50(7)
C62A H62C 0.9900
C62A H62D 0.9900
O17A C61A 1.59(4)
C61A C60A 1.51(4)
C61A H61C 0.9900
C61A H61D 0.9900
C60A H60C 0.9900
C60A H60D 0.9900

loop_
_geom_torsion_atom_site_label_1
_geom_torsion_atom_site_label_2
_geom_torsion_atom_site_label_3
_geom_torsion_atom_site_label_4
_geom_torsion
C24 O8 C1 C2 0.6(12)
C24 O8 C1 C6 -177.3(7)
O8 C1 C2 C3 179.3(9)
C6 C1 C2 C3 -2.9(14)
C1 C2 C3 C4 3.2(17)
C2 C3 C4 C5 -2.2(18)
C3 C4 C5 C6 1.0(17)
C4 C5 C6 C1 -0.6(15)
C4 C5 C6 O1 178.3(9)
C2 C1 C6 C5 1.6(12)
O8 C1 C6 C5 179.6(8)
C2 C1 C6 O1 -177.5(8)
O8 C1 C6 O1 0.6(9)
C7 O1 C6 C5 -11.4(12)
C7 O1 C6 C1 167.6(7)
C6 O1 C7 C8 179.1(7)
O1 C7 C8 O2 -76.7(9)
C9 O2 C8 C7 -172.2(7)
C8 O2 C9 C10 171.3(8)
O2 C9 C10 O3 58.6(11)
C11 O3 C10 C9 175.7(8)
C10 O3 C11 C12 -95.0(9)
C13 O4 C12 C11 177.7(7)
O3 C11 C12 O4 -67.0(9)
C12 O4 C13 C14 -1.6(12)
C12 O4 C13 C18 173.8(7)
O4 C13 C14 C15 176.3(8)
C18 C13 C14 C15 1.2(14)
C13 C14 C15 C16 2.3(14)
C14 C15 C16 C17 -4.6(14)
C14 C15 C16 C25 175.9(9)
C15 C16 C17 C18 3.3(13)
C25 C16 C17 C18 -177.2(9)
C19 O5 C18 C17 8.5(12)
C19 O5 C18 C13 -170.6(7)
C16 C17 C18 O5 -178.9(8)
C16 C17 C18 C13 0.2(13)
O4 C13 C18 O5 1.1(10)
C14 C13 C18 O5 176.7(8)
O4 C13 C18 C17 -178.1(8)
C14 C13 C18 C17 -2.5(13)
C18 O5 C19 C20 168.4(7)
C21 O6 C20 C19 177.1(7)
O5 C19 C20 O6 76.1(8)
C20 O6 C21 C22 -163.3(6)
C23 O7 C22 C21 -167.0(7)
O6 C21 C22 O7 -57.8(9)
C22 O7 C23 C24 88.8(8)
C1 O8 C24 C23 -174.6(6)
O7 C23 C24 O8 74.1(8)
C26 O10 C25 O9 -3.3(17)
C26 O10 C25 C16 -177.0(9)
C17 C16 C25 O9 -169.4(10)
C15 C16 C25 O9 10.1(16)
C17 C16 C25 O10 4.1(15)
C15 C16 C25 O10 -176.4(9)
C25 O10 C26 C27 107.4(11)
C25 O10 C26 C31 -77.7(12)
O10 C26 C27 C28 179.8(8)
C31 C26 C27 C28 5.0(14)
C26 C27 C28 C29 -7.4(14)
C27 C28 C29 C30 7.4(13)
C27 C28 C29 C32 -178.7(7)
C28 C29 C30 C31 -5.1(13)
C32 C29 C30 C31 -179.0(8)
C27 C26 C31 C30 -2.9(14)
O10 C26 C31 C30 -177.6(8)
C29 C30 C31 C26 2.7(14)
C28 C29 C32 N1 79.3(9)
C30 C29 C32 N1 -106.7(8)
C33 N1 C32 C29 -179.4(7)
C32 N1 C33 C34 168.9(7)
N1 C33 C34 C39 38.6(12)
N1 C33 C34 C35 -148.8(9)
C39 C34 C35 C36 -6.6(16)
C33 C34 C35 C36 -179.6(11)
C34 C35 C36 C37 7.9(19)
C35 C36 C37 C38 -10(2)
C36 C37 C38 C39 9.8(18)
C35 C34 C39 C38 6.2(13)
C33 C34 C39 C38 178.9(8)
C37 C38 C39 C34 -8.0(14)
C63 O18 C40 C41 -10.3(11)
C63 O18 C40 C45 169.6(7)
O18 C40 C41 C42 -179.0(8)
C45 C40 C41 C42 1.0(13)
C40 C41 C42 C43 -1.8(15)
C41 C42 C43 C44 0.9(16)
C42 C43 C44 C45 0.7(14)
C43 C44 C45 O11 -179.0(8)
C43 C44 C45 C40 -1.5(11)
C46 O11 C45 C44 3.2(10)
C46 O11 C45 C40 -174.4(6)
C41 C40 C45 C44 0.7(11)
O18 C40 C45 C44 -179.3(7)
C41 C40 C45 O11 178.4(7)
O18 C40 C45 O11 -1.6(9)
C45 O11 C46 C47 -173.1(6)
C48 O12 C47 C46 90.2(9)
O11 C46 C47 O12 70.5(9)
C47 O12 C48 C49 -166.5(7)
C50 O13 C49 C48 -158.9(7)
O12 C48 C49 O13 -54.1(9)
C49 O13 C50 C51 172.5(7)
C52 O14 C51 C50 175.8(6)
O13 C50 C51 O14 72.0(8)
C51 O14 C52 C53 10.1(10)
C51 O14 C52 C57 -169.4(6)
O14 C52 C53 C54 177.7(7)
C57 C52 C53 C54 -2.8(11)
C52 C53 C54 C55 7.8(11)
C52 C53 C54 C64 180.0(7)
C53 C54 C55 C56 -8.9(12)
C64 C54 C55 C56 179.6(8)
C54 C55 C56 C57 4.9(13)
C58 O15 C57 C56 -7.9(10)
C58 O15 C57 C52 174.4(6)
C55 C56 C57 O15 -177.1(7)
C55 C56 C57 C52 0.5(12)
O14 C52 C57 O15 -4.2(9)
C53 C52 C57 O15 176.3(6)
O14 C52 C57 C56 178.1(7)
C53 C52 C57 C56 -1.5(11)
C57 O15 C58 C59 177.3(6)
C60 O16 C59 C58 -82.5(12)
C60A O16 C59 C58 -106.7(15)
O15 C58 C59 O16 -68.5(9)
C59 O16 C60 C61 -173.6(13)
C60A O16 C60 C61 -105(4)
C62 O17 C61 C60 -179.9(17)
O16 C60 C61 O17 41(2)
C61 O17 C62 C63 -176.4(15)
O17 C62 C63 O18 -76.0(16)
O17 C62 C63 C62A -123(11)
C40 O18 C63 C62 177.5(11)
C40 O18 C63 C62A -168.7(19)
C65 O20 C64 O19 -2.6(13)
C65 O20 C64 C54 -175.7(8)
C55 C54 C64 O19 177.4(9)
C53 C54 C64 O19 5.8(14)
C55 C54 C64 O20 -10.4(12)
C53 C54 C64 O20 178.1(7)
C64 O20 C65 C70 104.0(11)
C64 O20 C65 C66 -80.2(12)
O20 C65 C66 C67 180.0(10)
C70 C65 C66 C67 -4.1(17)
C65 C66 C67 C68 4.0(19)
C66 C67 C68 C69 -4.4(17)
C66 C67 C68 C71 -177.3(11)
C67 C68 C69 C70 5.1(14)
C71 C68 C69 C70 177.8(9)
O20 C65 C70 C69 -178.8(10)
C66 C65 C70 C69 5.3(17)
C68 C69 C70 C65 -5.9(16)
C69 C68 C71 N2 -90.0(10)
C67 C68 C71 N2 82.2(11)
C72 N2 C71 C68 -172.6(7)
C71 N2 C72 C73 173.0(6)
N2 C72 C73 C74 -140.9(7)
N2 C72 C73 C78 37.8(10)
C78 C73 C74 C75 0.8(12)
C72 C73 C74 C75 179.6(8)
C73 C74 C75 C76 1.6(15)
C74 C75 C76 C77 -3.6(16)
C75 C76 C77 C78 3.1(15)
C76 C77 C78 C73 -0.9(14)
C74 C73 C78 C77 -1.2(11)
C72 C73 C78 C77 -179.9(8)
C62 C63 C62A O17A 61(8)
O18 C63 C62A O17A -75(4)
C63 C62A O17A C61A -74(4)
C62A O17A C61A C60A 152(4)
C60 O16 C60A C61A 61(3)
C59 O16 C60A C61A -179.1(19)
O17A C61A C60A O16 -7(4)

loop_
_platon_squeeze_void_nr
_platon_squeeze_void_average_x
_platon_squeeze_void_average_y
_platon_squeeze_void_average_z
_platon_squeeze_void_volume
_platon_squeeze_void_count_electrons
_platon_squeeze_void_content
1 -0.039 0.000 0.000 762 244 ' '
2 0.052 0.000 0.500 493 206 ' '
3 0.077 0.500 0.500 762 245 ' '
4 0.008 0.500 1.000 493 206 ' '
5 0.348 0.234 0.457 92 52 ' '
6 0.348 0.266 0.957 92 55 ' '
7 0.228 0.662 0.035 28 4 ' '
8 0.228 0.838 0.535 28 3 ' '
9 0.651 0.734 0.043 92 63 ' '
10 0.651 0.766 0.543 92 65 ' '
11 0.772 0.161 0.465 28 3 ' '
12 0.772 0.339 0.965 28 3 ' '
